data_1563839
loop_
_publ_author_name
'Sun, Shaowen'
'Sun, Yingying'
'Guo, Huadong'
'Fu, Xirao'
'Guo, Mingming'
'Liu, Siyu'
'Guo, Xianmin'
'Zhang, Liang'
'Alexandrov, Eugeny V.'

_publ_section_title
;
 Construction of Cd(II) coordination polymers from a fluorene-based
 bisimidazole ligand and polycarboxylic acids: syntheses, structures and
 properties
;
_journal_name_full 'Inorganica Chimica Acta'
_journal_page_first 165
_journal_page_last 172
_journal_paper_doi 10.1016/j.ica.2018.08.018
_journal_volume 483
_journal_year 2018
_chemical_formula_moiety 'C29 H26 Cd N4 O5 S'
_chemical_formula_sum 'C29 H26 Cd N4 O5 S'
_chemical_formula_weight 655.00
_space_group_IT_number 14
_space_group_name_Hall '-P 2ybc'
_space_group_name_H-M_alt 'P 1 21/c 1'
_symmetry_cell_setting monoclinic
_symmetry_space_group_name_H-M 'P 1 21/c 1'
_atom_sites_solution_hydrogens geom
_atom_sites_solution_primary direct
_atom_sites_solution_secondary difmap
_audit_creation_method SHELXL-97
_cell_angle_alpha 90.00
_cell_angle_beta 100.2000(10)
_cell_angle_gamma 90.00
_cell_formula_units_Z 4
_cell_length_a 12.1565(6)
_cell_length_b 11.5144(5)
_cell_length_c 20.0637(9)
_cell_measurement_reflns_used 6892
_cell_measurement_temperature 293(2)
_cell_measurement_theta_max 28.35
_cell_measurement_theta_min 1.70
_cell_volume 2764.0(2)
_computing_cell_refinement 'Bruker SMART'
_computing_data_collection 'Bruker SMART'
_computing_data_reduction 'Bruker SAINT'
_computing_molecular_graphics SHELXP-97
_computing_publication_material SHELXTL
_computing_structure_refinement 'SHELXL-97 (Sheldrick, 1997)'
_computing_structure_solution 'SHELXS-97 (Sheldrick, 1990)'
_diffrn_ambient_temperature 293(2)
_diffrn_detector_area_resol_mean 9.00cm
_diffrn_measured_fraction_theta_full 0.997
_diffrn_measured_fraction_theta_max 0.997
_diffrn_measurement_device_type 'CCD area detector'
_diffrn_measurement_method 'phi and omega scans'
_diffrn_radiation_monochromator graphite
_diffrn_radiation_source 'fine-focus sealed tube'
_diffrn_radiation_type MoK\a
_diffrn_radiation_wavelength 0.71073
_diffrn_reflns_av_R_equivalents 0.0188
_diffrn_reflns_av_sigmaI/netI 0.0209
_diffrn_reflns_limit_h_max 16
_diffrn_reflns_limit_h_min -14
_diffrn_reflns_limit_k_max 12
_diffrn_reflns_limit_k_min -15
_diffrn_reflns_limit_l_max 26
_diffrn_reflns_limit_l_min -26
_diffrn_reflns_number 20092
_diffrn_reflns_theta_full 28.35
_diffrn_reflns_theta_max 28.35
_diffrn_reflns_theta_min 1.70
_diffrn_standards_decay_% none
_diffrn_standards_interval_count none
_diffrn_standards_interval_time none
_diffrn_standards_number none
_exptl_absorpt_coefficient_mu 0.912
_exptl_absorpt_correction_T_max 0.860
_exptl_absorpt_correction_T_min 0.831
_exptl_absorpt_correction_type empirical
_exptl_absorpt_process_details SADABS
_exptl_crystal_colour colorless
_exptl_crystal_density_diffrn 1.574
_exptl_crystal_density_method 'not measured'
_exptl_crystal_description block
_exptl_crystal_F_000 1328
_exptl_crystal_size_max 0.20
_exptl_crystal_size_mid 0.18
_exptl_crystal_size_min 0.16
_refine_diff_density_max 0.724
_refine_diff_density_min -0.719
_refine_diff_density_rms 0.185
_refine_ls_extinction_method none
_refine_ls_goodness_of_fit_ref 1.230
_refine_ls_hydrogen_treatment constr
_refine_ls_matrix_type full
_refine_ls_number_parameters 361
_refine_ls_number_reflns 6892
_refine_ls_number_restraints 0
_refine_ls_restrained_S_all 1.230
_refine_ls_R_factor_all 0.0293
_refine_ls_R_factor_gt 0.0221
_refine_ls_shift/su_max 0.004
_refine_ls_shift/su_mean 0.000
_refine_ls_structure_factor_coef Fsqd
_refine_ls_weighting_details 'calc w=1/[\s^2^(Fo^2^)+(0.0422P)^2^+1.1089P] where P=(Fo^2^+2Fc^2^)/3'
_refine_ls_weighting_scheme calc
_refine_ls_wR_factor_gt 0.0617
_refine_ls_wR_factor_ref 0.0792
_reflns_number_gt 6122
_reflns_number_total 6892
_reflns_threshold_expression >2sigma(I)
_cod_data_source_file ICA-2018-483-165.cif
_cod_data_source_block 6
_cod_depositor_comments
;
The following automatic conversions were performed:

data item '_chemical_melting_point' value 'not measured' was changed
to '?' -- the value is undefined or not given.

Automatic conversion script
Id: cif_fix_values 8369 2020-08-20 11:38:08Z andrius 
;
_cod_original_sg_symbol_H-M p21/c
_cod_database_code 1563839

loop_
_symmetry_equiv_pos_as_xyz
'x, y, z'
'-x, y+1/2, -z+1/2'
'-x, -y, -z'
'x, -y-1/2, z-1/2'

loop_
_atom_site_label
_atom_site_type_symbol
_atom_site_fract_x
_atom_site_fract_y
_atom_site_fract_z
_atom_site_U_iso_or_equiv
_atom_site_adp_type
_atom_site_occupancy
_atom_site_symmetry_multiplicity
_atom_site_calc_flag
_atom_site_refinement_flags
_atom_site_disorder_assembly
_atom_site_disorder_group
C1 C 0.46200(16) 0.04358(17) 0.39066(9) 0.0115(4) Uani 1 1 d . . .
C2 C 0.46600(15) 0.01766(17) 0.31809(9) 0.0111(4) Uani 1 1 d . . .
C3 C 0.45674(15) -0.08814(17) 0.28636(9) 0.0118(4) Uani 1 1 d . . .
H3 H 0.4525 -0.1583 0.3087 0.014 Uiso 1 1 calc R . .
C4 C 0.45439(16) -0.07875(17) 0.21588(9) 0.0117(4) Uani 1 1 d . . .
H4 H 0.4484 -0.1422 0.1868 0.014 Uiso 1 1 calc R . .
C5 C 0.46188(16) 0.03414(17) 0.19505(9) 0.0109(3) Uani 1 1 d . . .
C6 C 0.45503(16) 0.07760(17) 0.12419(9) 0.0118(4) Uani 1 1 d . . .
C7 C 0.24871(19) 0.0256(2) 0.52679(12) 0.0237(5) Uani 1 1 d . . .
H7 H 0.2509 -0.0151 0.4870 0.028 Uiso 1 1 calc R . .
C8 C 0.1826(2) -0.0011(2) 0.57264(12) 0.0249(5) Uani 1 1 d . . .
H8 H 0.1317 -0.0619 0.5701 0.030 Uiso 1 1 calc R . .
C9 C 0.28475(17) 0.1520(2) 0.60684(11) 0.0176(4) Uani 1 1 d . . .
H9 H 0.3157 0.2143 0.6331 0.021 Uiso 1 1 calc R . .
C10 C 0.16677(17) 0.08508(18) 0.68713(10) 0.0153(4) Uani 1 1 d . . .
C11 C 0.05292(16) 0.07696(18) 0.68827(10) 0.0149(4) Uani 1 1 d . . .
H11 H 0.0014 0.0675 0.6485 0.018 Uiso 1 1 calc R . .
C12 C 0.01835(16) 0.08341(18) 0.75068(10) 0.0129(4) Uani 1 1 d . . .
C13 C 0.09719(16) 0.10261(18) 0.81003(10) 0.0139(4) Uani 1 1 d . . .
C14 C 0.21082(17) 0.11008(19) 0.80832(10) 0.0161(4) Uani 1 1 d . . .
H14 H 0.2624 0.1218 0.8479 0.019 Uiso 1 1 calc R . .
C15 C 0.24556(17) 0.09967(19) 0.74621(11) 0.0172(4) Uani 1 1 d . . .
H15 H 0.3213 0.1024 0.7440 0.021 Uiso 1 1 calc R . .
C16 C -0.10047(16) 0.08007(18) 0.76597(10) 0.0126(4) Uani 1 1 d . . .
C17 C -0.07768(16) 0.10326(18) 0.84179(10) 0.0137(4) Uani 1 1 d . . .
C18 C 0.03676(16) 0.11732(18) 0.86675(10) 0.0142(4) Uani 1 1 d . . .
C19 C 0.07487(17) 0.1454(2) 0.93457(11) 0.0193(4) Uani 1 1 d . . .
H19 H 0.1509 0.1530 0.9512 0.023 Uiso 1 1 calc R . .
C20 C -0.00320(19) 0.1618(2) 0.97680(11) 0.0203(4) Uani 1 1 d . . .
H20 H 0.0204 0.1825 1.0219 0.024 Uiso 1 1 calc R . .
C21 C -0.11685(17) 0.14709(19) 0.95147(10) 0.0161(4) Uani 1 1 d . . .
C22 C -0.15526(17) 0.11553(18) 0.88439(10) 0.0153(4) Uani 1 1 d . . .
H22 H -0.2309 0.1030 0.8686 0.018 Uiso 1 1 calc R . .
C23 C -0.17251(17) 0.17873(18) 0.72890(11) 0.0150(4) Uani 1 1 d . . .
H23A H -0.1810 0.1659 0.6805 0.018 Uiso 1 1 calc R . .
H23B H -0.2463 0.1752 0.7409 0.018 Uiso 1 1 calc R . .
C24 C -0.1246(2) 0.29971(19) 0.74503(13) 0.0244(5) Uani 1 1 d . . .
H24A H -0.1735 0.3564 0.7203 0.037 Uiso 1 1 calc R . .
H24B H -0.0523 0.3048 0.7323 0.037 Uiso 1 1 calc R . .
H24C H -0.1179 0.3142 0.7927 0.037 Uiso 1 1 calc R . .
C25 C -0.15918(16) -0.03887(18) 0.75109(10) 0.0151(4) Uani 1 1 d . . .
H25A H -0.1143 -0.0974 0.7781 0.018 Uiso 1 1 calc R . .
H25B H -0.2306 -0.0356 0.7662 0.018 Uiso 1 1 calc R . .
C26 C -0.17970(18) -0.0786(2) 0.67737(11) 0.0203(4) Uani 1 1 d . . .
H26A H -0.2162 -0.1529 0.6738 0.031 Uiso 1 1 calc R . .
H26B H -0.1096 -0.0851 0.6620 0.031 Uiso 1 1 calc R . .
H26C H -0.2262 -0.0230 0.6500 0.031 Uiso 1 1 calc R . .
C27 C -0.29830(17) 0.21960(18) 0.97429(10) 0.0147(4) Uani 1 1 d . . .
H27 H -0.3242 0.2475 0.9308 0.018 Uiso 1 1 calc R . .
C28 C -0.28782(18) 0.1739(2) 1.07913(10) 0.0176(4) Uani 1 1 d . . .
H28 H -0.3067 0.1647 1.1218 0.021 Uiso 1 1 calc R . .
C29 C -0.19022(18) 0.1389(2) 1.06150(10) 0.0193(4) Uani 1 1 d . . .
H29 H -0.1306 0.1027 1.0892 0.023 Uiso 1 1 calc R . .
N1 N 0.31226(14) 0.12260(16) 0.54828(9) 0.0169(4) Uani 1 1 d . . .
N2 N 0.20624(14) 0.08040(16) 0.62383(9) 0.0162(3) Uani 1 1 d . . .
N3 N -0.19744(15) 0.16809(16) 0.99403(9) 0.0159(3) Uani 1 1 d . . .
N4 N -0.35489(14) 0.22517(15) 1.02434(9) 0.0138(3) Uani 1 1 d . . .
O1 O 0.48078(13) 0.14773(13) 0.40934(7) 0.0178(3) Uani 1 1 d . . .
O2 O 0.43643(12) -0.03789(13) 0.42689(7) 0.0161(3) Uani 1 1 d . . .
O3 O 0.46992(13) 0.18474(12) 0.11697(7) 0.0144(3) Uani 1 1 d . . .
O4 O 0.43258(14) 0.00315(13) 0.07782(7) 0.0204(3) Uani 1 1 d . . .
OW1 O 0.39453(13) 0.37056(13) 0.46296(7) 0.0178(3) Uani 1 1 d . . .
Cd1 Cd 0.470051(11) 0.197310(12) 0.517139(6) 0.01035(5) Uani 1 1 d . . .
S1 S 0.47368(4) 0.12937(4) 0.26205(2) 0.01296(10) Uani 1 1 d . . .

loop_
_atom_site_aniso_label
_atom_site_aniso_U_11
_atom_site_aniso_U_22
_atom_site_aniso_U_33
_atom_site_aniso_U_23
_atom_site_aniso_U_13
_atom_site_aniso_U_12
C1 0.0109(8) 0.0154(9) 0.0084(8) 0.0003(7) 0.0020(7) 0.0012(7)
C2 0.0124(9) 0.0117(9) 0.0095(8) 0.0020(7) 0.0032(7) -0.0005(7)
C3 0.0127(8) 0.0105(9) 0.0121(9) 0.0025(7) 0.0024(7) 0.0000(7)
C4 0.0135(9) 0.0108(9) 0.0107(8) -0.0010(7) 0.0019(7) 0.0008(7)
C5 0.0130(8) 0.0106(9) 0.0095(8) -0.0008(7) 0.0030(7) -0.0003(7)
C6 0.0140(9) 0.0126(9) 0.0097(8) 0.0009(7) 0.0047(7) 0.0012(7)
C7 0.0268(11) 0.0261(12) 0.0205(11) -0.0076(9) 0.0101(9) -0.0096(9)
C8 0.0270(11) 0.0270(12) 0.0236(11) -0.0078(9) 0.0122(9) -0.0138(10)
C9 0.0165(9) 0.0196(10) 0.0188(10) -0.0012(8) 0.0084(8) -0.0046(8)
C10 0.0150(9) 0.0164(10) 0.0163(9) -0.0004(7) 0.0078(7) -0.0010(8)
C11 0.0132(9) 0.0169(10) 0.0148(9) 0.0004(7) 0.0034(7) -0.0010(8)
C12 0.0105(8) 0.0129(9) 0.0158(9) 0.0003(7) 0.0039(7) 0.0000(7)
C13 0.0131(9) 0.0155(9) 0.0138(9) 0.0012(7) 0.0042(7) 0.0005(7)
C14 0.0121(9) 0.0190(10) 0.0168(10) -0.0007(8) 0.0015(7) 0.0002(8)
C15 0.0103(9) 0.0221(10) 0.0202(10) -0.0004(8) 0.0057(7) -0.0019(8)
C16 0.0099(8) 0.0159(9) 0.0127(9) 0.0007(7) 0.0041(7) 0.0000(7)
C17 0.0141(9) 0.0154(9) 0.0121(9) 0.0003(7) 0.0035(7) 0.0013(7)
C18 0.0121(9) 0.0164(10) 0.0146(9) 0.0014(7) 0.0044(7) 0.0027(7)
C19 0.0125(9) 0.0279(12) 0.0172(10) -0.0027(8) 0.0017(7) 0.0020(8)
C20 0.0171(10) 0.0298(12) 0.0135(9) -0.0039(8) 0.0019(8) 0.0016(9)
C21 0.0153(9) 0.0192(10) 0.0150(9) 0.0001(8) 0.0063(7) 0.0038(8)
C22 0.0111(9) 0.0197(10) 0.0158(9) -0.0002(8) 0.0041(7) 0.0022(8)
C23 0.0125(9) 0.0152(10) 0.0168(10) 0.0000(7) 0.0008(7) 0.0004(7)
C24 0.0242(11) 0.0151(10) 0.0309(13) -0.0002(9) -0.0037(9) -0.0003(9)
C25 0.0125(9) 0.0147(9) 0.0188(10) 0.0010(7) 0.0050(7) 0.0001(7)
C26 0.0193(10) 0.0186(10) 0.0235(11) -0.0043(8) 0.0049(8) -0.0026(8)
C27 0.0152(9) 0.0171(10) 0.0124(9) 0.0014(7) 0.0038(7) 0.0030(8)
C28 0.0182(10) 0.0238(11) 0.0109(9) 0.0005(8) 0.0033(7) 0.0026(8)
C29 0.0185(10) 0.0266(12) 0.0127(9) 0.0027(8) 0.0024(8) 0.0053(9)
N1 0.0156(8) 0.0195(9) 0.0174(9) -0.0013(7) 0.0078(7) -0.0027(7)
N2 0.0149(8) 0.0194(9) 0.0160(8) -0.0019(7) 0.0075(6) -0.0041(7)
N3 0.0149(8) 0.0207(9) 0.0130(8) 0.0003(7) 0.0051(6) 0.0036(7)
N4 0.0154(8) 0.0140(8) 0.0127(8) -0.0016(6) 0.0039(6) 0.0014(7)
O1 0.0276(8) 0.0157(7) 0.0113(7) -0.0028(5) 0.0064(6) -0.0039(6)
O2 0.0180(7) 0.0186(7) 0.0125(7) 0.0051(5) 0.0051(5) 0.0010(6)
O3 0.0220(7) 0.0116(7) 0.0109(7) 0.0008(5) 0.0059(6) -0.0001(6)
O4 0.0375(9) 0.0137(7) 0.0105(7) -0.0023(5) 0.0056(6) -0.0015(7)
OW1 0.0237(8) 0.0159(7) 0.0126(7) 0.0009(5) -0.0002(6) 0.0011(6)
Cd1 0.01245(8) 0.01148(8) 0.00794(8) 0.00031(5) 0.00401(5) -0.00136(5)
S1 0.0220(2) 0.0085(2) 0.0092(2) -0.00034(16) 0.00500(17) -0.00236(18)

loop_
_atom_type_symbol
_atom_type_description
_atom_type_scat_dispersion_real
_atom_type_scat_dispersion_imag
_atom_type_scat_source
C C 0.0033 0.0016 'International Tables Vol C Tables 4.2.6.8 and 6.1.1.4'
H H 0.0000 0.0000 'International Tables Vol C Tables 4.2.6.8 and 6.1.1.4'
N N 0.0061 0.0033 'International Tables Vol C Tables 4.2.6.8 and 6.1.1.4'
O O 0.0106 0.0060 'International Tables Vol C Tables 4.2.6.8 and 6.1.1.4'
Cd Cd -0.8075 1.2024 'International Tables Vol C Tables 4.2.6.8 and 6.1.1.4'
S S 0.1246 0.1234 'International Tables Vol C Tables 4.2.6.8 and 6.1.1.4'

loop_
_geom_angle_atom_site_label_1
_geom_angle_atom_site_label_2
_geom_angle_atom_site_label_3
_geom_angle
_geom_angle_site_symmetry_1
_geom_angle_site_symmetry_3
O2 C1 O1 125.82(18) . .
O2 C1 C2 117.87(18) . .
O1 C1 C2 116.25(17) . .
C3 C2 C1 128.00(17) . .
C3 C2 S1 111.75(14) . .
C1 C2 S1 120.10(14) . .
C2 C3 C4 112.48(17) . .
C2 C3 H3 123.8 . .
C4 C3 H3 123.8 . .
C5 C4 C3 112.71(17) . .
C5 C4 H4 123.6 . .
C3 C4 H4 123.6 . .
C4 C5 C6 127.62(17) . .
C4 C5 S1 111.49(14) . .
C6 C5 S1 120.81(14) . .
O3 C6 O4 126.79(18) . .
O3 C6 C5 116.90(17) . .
O4 C6 C5 116.29(17) . .
C8 C7 N1 109.7(2) . .
C8 C7 H7 125.2 . .
N1 C7 H7 125.2 . .
C7 C8 N2 106.2(2) . .
C7 C8 H8 126.9 . .
N2 C8 H8 126.9 . .
N1 C9 N2 111.72(19) . .
N1 C9 H9 124.1 . .
N2 C9 H9 124.1 . .
C11 C10 C15 121.94(18) . .
C11 C10 N2 120.08(18) . .
C15 C10 N2 117.98(17) . .
C12 C11 C10 118.10(18) . .
C12 C11 H11 120.9 . .
C10 C11 H11 120.9 . .
C11 C12 C13 120.05(18) . .
C11 C12 C16 128.73(18) . .
C13 C12 C16 111.10(17) . .
C14 C13 C12 121.30(18) . .
C14 C13 C18 130.31(19) . .
C12 C13 C18 108.32(17) . .
C15 C14 C13 118.53(19) . .
C15 C14 H14 120.7 . .
C13 C14 H14 120.7 . .
C14 C15 C10 120.00(18) . .
C14 C15 H15 120.0 . .
C10 C15 H15 120.0 . .
C17 C16 C12 100.66(15) . .
C17 C16 C23 109.89(16) . .
C12 C16 C23 111.13(16) . .
C17 C16 C25 110.12(16) . .
C12 C16 C25 113.76(16) . .
C23 C16 C25 110.82(16) . .
C22 C17 C18 120.51(18) . .
C22 C17 C16 127.65(18) . .
C18 C17 C16 111.78(17) . .
C19 C18 C17 120.81(18) . .
C19 C18 C13 131.04(19) . .
C17 C18 C13 108.09(17) . .
C20 C19 C18 118.71(19) . .
C20 C19 H19 120.6 . .
C18 C19 H19 120.6 . .
C19 C20 C21 120.0(2) . .
C19 C20 H20 120.0 . .
C21 C20 H20 120.0 . .
C22 C21 C20 121.64(19) . .
C22 C21 N3 118.26(18) . .
C20 C21 N3 120.06(19) . .
C17 C22 C21 118.29(19) . .
C17 C22 H22 120.9 . .
C21 C22 H22 120.9 . .
C24 C23 C16 114.10(17) . .
C24 C23 H23A 108.7 . .
C16 C23 H23A 108.7 . .
C24 C23 H23B 108.7 . .
C16 C23 H23B 108.7 . .
H23A C23 H23B 107.6 . .
C23 C24 H24A 109.5 . .
C23 C24 H24B 109.5 . .
H24A C24 H24B 109.5 . .
C23 C24 H24C 109.5 . .
H24A C24 H24C 109.5 . .
H24B C24 H24C 109.5 . .
C26 C25 C16 116.28(17) . .
C26 C25 H25A 108.2 . .
C16 C25 H25A 108.2 . .
C26 C25 H25B 108.2 . .
C16 C25 H25B 108.2 . .
H25A C25 H25B 107.4 . .
C25 C26 H26A 109.5 . .
C25 C26 H26B 109.5 . .
H26A C26 H26B 109.5 . .
C25 C26 H26C 109.5 . .
H26A C26 H26C 109.5 . .
H26B C26 H26C 109.5 . .
N4 C27 N3 111.49(18) . .
N4 C27 H27 124.3 . .
N3 C27 H27 124.3 . .
C29 C28 N4 109.86(18) . .
C29 C28 H28 125.1 . .
N4 C28 H28 125.1 . .
C28 C29 N3 106.03(18) . .
C28 C29 H29 127.0 . .
N3 C29 H29 127.0 . .
C9 N1 C7 105.57(17) . .
C9 N1 Cd1 120.21(14) . .
C7 N1 Cd1 131.89(14) . .
C9 N2 C8 106.85(17) . .
C9 N2 C10 124.23(18) . .
C8 N2 C10 128.62(18) . .
C27 N3 C29 106.83(17) . .
C27 N3 C21 125.39(17) . .
C29 N3 C21 127.77(18) . .
C27 N4 C28 105.79(17) . .
C27 N4 Cd1 125.24(14) . 4_466
C28 N4 Cd1 128.97(13) . 4_466
C1 O1 Cd1 118.97(13) . .
C1 O2 Cd1 135.50(13) . 3_656
C6 O3 Cd1 131.79(13) . 4_565
O1 Cd1 N1 111.05(6) . .
O1 Cd1 N4 87.04(6) . 4_665
N1 Cd1 N4 160.85(6) . 4_665
O1 Cd1 O2 98.95(5) . 3_656
N1 Cd1 O2 86.19(6) . 3_656
N4 Cd1 O2 84.74(6) 4_665 3_656
O1 Cd1 OW1 81.81(5) . .
N1 Cd1 OW1 99.54(6) . .
N4 Cd1 OW1 88.92(6) 4_665 .
O2 Cd1 OW1 173.55(5) 3_656 .
O1 Cd1 O3 160.25(5) . 4_566
N1 Cd1 O3 82.04(6) . 4_566
N4 Cd1 O3 82.29(6) 4_665 4_566
O2 Cd1 O3 96.58(5) 3_656 4_566
OW1 Cd1 O3 81.41(5) . 4_566
C5 S1 C2 91.57(9) . .

loop_
_geom_bond_atom_site_label_1
_geom_bond_atom_site_label_2
_geom_bond_distance
_geom_bond_site_symmetry_2
C1 O2 1.259(2) .
C1 O1 1.265(2) .
C1 C2 1.495(3) .
C2 C3 1.370(3) .
C2 S1 1.7217(19) .
C3 C4 1.414(3) .
C3 H3 0.9300 .
C4 C5 1.373(3) .
C4 H4 0.9300 .
C5 C6 1.496(3) .
C5 S1 1.7210(19) .
C6 O3 1.259(2) .
C6 O4 1.259(2) .
C7 C8 1.360(3) .
C7 N1 1.383(3) .
C7 H7 0.9300 .
C8 N2 1.383(3) .
C8 H8 0.9300 .
C9 N1 1.321(3) .
C9 N2 1.349(3) .
C9 H9 0.9300 .
C10 C11 1.391(3) .
C10 C15 1.396(3) .
C10 N2 1.436(2) .
C11 C12 1.391(3) .
C11 H11 0.9300 .
C12 C13 1.408(3) .
C12 C16 1.529(3) .
C13 C14 1.390(3) .
C13 C18 1.470(3) .
C14 C15 1.390(3) .
C14 H14 0.9300 .
C15 H15 0.9300 .
C16 C17 1.521(3) .
C16 C23 1.543(3) .
C16 C25 1.549(3) .
C17 C22 1.388(3) .
C17 C18 1.402(3) .
C18 C19 1.395(3) .
C19 C20 1.393(3) .
C19 H19 0.9300 .
C20 C21 1.395(3) .
C20 H20 0.9300 .
C21 C22 1.392(3) .
C21 N3 1.430(3) .
C22 H22 0.9300 .
C23 C24 1.522(3) .
C23 H23A 0.9700 .
C23 H23B 0.9700 .
C24 H24A 0.9600 .
C24 H24B 0.9600 .
C24 H24C 0.9600 .
C25 C26 1.526(3) .
C25 H25A 0.9700 .
C25 H25B 0.9700 .
C26 H26A 0.9600 .
C26 H26B 0.9600 .
C26 H26C 0.9600 .
C27 N4 1.316(3) .
C27 N3 1.356(3) .
C27 H27 0.9300 .
C28 C29 1.358(3) .
C28 N4 1.380(3) .
C28 H28 0.9300 .
C29 N3 1.382(3) .
C29 H29 0.9300 .
N1 Cd1 2.2879(17) .
N4 Cd1 2.2885(17) 4_466
O1 Cd1 2.2630(14) .
O2 Cd1 2.3390(15) 3_656
O3 Cd1 2.4202(14) 4_565
OW1 Cd1 2.3771(15) .
Cd1 N4 2.2885(17) 4_665
Cd1 O2 2.3390(15) 3_656
Cd1 O3 2.4202(14) 4_566

loop_
_geom_torsion_atom_site_label_1
_geom_torsion_atom_site_label_2
_geom_torsion_atom_site_label_3
_geom_torsion_atom_site_label_4
_geom_torsion
_geom_torsion_site_symmetry_1
_geom_torsion_site_symmetry_2
_geom_torsion_site_symmetry_3
_geom_torsion_site_symmetry_4
O2 C1 C2 C3 -7.6(3) . . . .
O1 C1 C2 C3 174.98(19) . . . .
O2 C1 C2 S1 167.52(14) . . . .
O1 C1 C2 S1 -9.9(2) . . . .
C1 C2 C3 C4 174.71(18) . . . .
S1 C2 C3 C4 -0.8(2) . . . .
C2 C3 C4 C5 0.0(2) . . . .
C3 C4 C5 C6 -175.93(18) . . . .
C3 C4 C5 S1 0.8(2) . . . .
C4 C5 C6 O3 -176.40(19) . . . .
S1 C5 C6 O3 7.2(2) . . . .
C4 C5 C6 O4 5.0(3) . . . .
S1 C5 C6 O4 -171.42(15) . . . .
N1 C7 C8 N2 -0.5(3) . . . .
C15 C10 C11 C12 -0.2(3) . . . .
N2 C10 C11 C12 -179.18(19) . . . .
C10 C11 C12 C13 2.7(3) . . . .
C10 C11 C12 C16 178.3(2) . . . .
C11 C12 C13 C14 -3.0(3) . . . .
C16 C12 C13 C14 -179.39(19) . . . .
C11 C12 C13 C18 174.28(19) . . . .
C16 C12 C13 C18 -2.1(2) . . . .
C12 C13 C14 C15 0.8(3) . . . .
C18 C13 C14 C15 -175.8(2) . . . .
C13 C14 C15 C10 1.6(3) . . . .
C11 C10 C15 C14 -2.0(3) . . . .
N2 C10 C15 C14 177.0(2) . . . .
C11 C12 C16 C17 -174.5(2) . . . .
C13 C12 C16 C17 1.4(2) . . . .
C11 C12 C16 C23 -58.2(3) . . . .
C13 C12 C16 C23 117.79(19) . . . .
C11 C12 C16 C25 67.7(3) . . . .
C13 C12 C16 C25 -116.30(19) . . . .
C12 C16 C17 C22 177.0(2) . . . .
C23 C16 C17 C22 59.7(3) . . . .
C25 C16 C17 C22 -62.6(3) . . . .
C12 C16 C17 C18 -0.3(2) . . . .
C23 C16 C17 C18 -117.53(19) . . . .
C25 C16 C17 C18 120.12(19) . . . .
C22 C17 C18 C19 -0.8(3) . . . .
C16 C17 C18 C19 176.61(19) . . . .
C22 C17 C18 C13 -178.40(19) . . . .
C16 C17 C18 C13 -0.9(2) . . . .
C14 C13 C18 C19 1.6(4) . . . .
C12 C13 C18 C19 -175.3(2) . . . .
C14 C13 C18 C17 178.8(2) . . . .
C12 C13 C18 C17 1.9(2) . . . .
C17 C18 C19 C20 -1.4(3) . . . .
C13 C18 C19 C20 175.5(2) . . . .
C18 C19 C20 C21 1.7(4) . . . .
C19 C20 C21 C22 0.3(4) . . . .
C19 C20 C21 N3 -177.7(2) . . . .
C18 C17 C22 C21 2.8(3) . . . .
C16 C17 C22 C21 -174.2(2) . . . .
C20 C21 C22 C17 -2.6(3) . . . .
N3 C21 C22 C17 175.46(19) . . . .
C17 C16 C23 C24 53.8(2) . . . .
C12 C16 C23 C24 -56.8(2) . . . .
C25 C16 C23 C24 175.71(18) . . . .
C17 C16 C25 C26 -175.54(17) . . . .
C12 C16 C25 C26 -63.4(2) . . . .
C23 C16 C25 C26 62.6(2) . . . .
N4 C28 C29 N3 -0.6(3) . . . .
N2 C9 N1 C7 -0.8(3) . . . .
N2 C9 N1 Cd1 -165.42(14) . . . .
C8 C7 N1 C9 0.8(3) . . . .
C8 C7 N1 Cd1 162.86(17) . . . .
N1 C9 N2 C8 0.5(3) . . . .
N1 C9 N2 C10 174.67(19) . . . .
C7 C8 N2 C9 0.0(3) . . . .
C7 C8 N2 C10 -173.8(2) . . . .
C11 C10 N2 C9 135.8(2) . . . .
C15 C10 N2 C9 -43.2(3) . . . .
C11 C10 N2 C8 -51.3(3) . . . .
C15 C10 N2 C8 129.7(2) . . . .
N4 C27 N3 C29 0.1(3) . . . .
N4 C27 N3 C21 178.94(19) . . . .
C28 C29 N3 C27 0.3(3) . . . .
C28 C29 N3 C21 -178.5(2) . . . .
C22 C21 N3 C27 -37.0(3) . . . .
C20 C21 N3 C27 141.1(2) . . . .
C22 C21 N3 C29 141.6(2) . . . .
C20 C21 N3 C29 -40.4(3) . . . .
N3 C27 N4 C28 -0.5(2) . . . .
N3 C27 N4 Cd1 -179.51(13) . . . 4_466
C29 C28 N4 C27 0.7(3) . . . .
C29 C28 N4 Cd1 179.66(15) . . . 4_466
O2 C1 O1 Cd1 0.5(3) . . . .
C2 C1 O1 Cd1 177.65(12) . . . .
O1 C1 O2 Cd1 -104.0(2) . . . 3_656
C2 C1 O2 Cd1 78.9(2) . . . 3_656
O4 C6 O3 Cd1 -2.0(3) . . . 4_565
C5 C6 O3 Cd1 179.55(12) . . . 4_565
C1 O1 Cd1 N1 -46.16(16) . . . .
C1 O1 Cd1 N4 127.38(15) . . . 4_665
C1 O1 Cd1 O2 43.18(15) . . . 3_656
C1 O1 Cd1 OW1 -143.29(15) . . . .
C1 O1 Cd1 O3 -175.42(14) . . . 4_566
C9 N1 Cd1 O1 -172.85(16) . . . .
C7 N1 Cd1 O1 27.2(2) . . . .
C9 N1 Cd1 N4 27.2(3) . . . 4_665
C7 N1 Cd1 N4 -132.8(2) . . . 4_665
C9 N1 Cd1 O2 89.02(17) . . . 3_656
C7 N1 Cd1 O2 -70.9(2) . . . 3_656
C9 N1 Cd1 OW1 -88.02(17) . . . .
C7 N1 Cd1 OW1 112.0(2) . . . .
C9 N1 Cd1 O3 -8.18(16) . . . 4_566
C7 N1 Cd1 O3 -168.1(2) . . . 4_566
C4 C5 S1 C2 -1.03(16) . . . .
C6 C5 S1 C2 175.94(16) . . . .
C3 C2 S1 C5 1.03(15) . . . .
C1 C2 S1 C5 -174.86(15) . . . .
